data_2100961
loop_
_publ_author_name
'Prout, K.'
'Burns, K.'
'Watkin, D. J.'
'Cooper, D. G.'
'Durant, G. J.'
'Ganellin, C. R.'
'Sach, G. S.'

_publ_section_title
;
 Structures of nine histamine H~2~ antagonists related to
 <i>N</i>-cyano-<i>N</i>'-methyl-<i>N</i>''-[4-(2-pyridyl)butyl]guanidine
;
_journal_issue 3
_journal_name_full 'Acta Crystallographica Section B'
_journal_page_first 547
_journal_page_last 559
_journal_paper_doi 10.1107/S0108768193000217
_journal_volume 49
_journal_year 1993
_chemical_formula_moiety 'C12 H16 F1 N5'
_chemical_formula_sum 'C12 H16 F N5'
_chemical_formula_weight 249.29
_space_group_IT_number 14
_space_group_name_Hall '-P 2yn'
_space_group_name_H-M_alt 'P 1 21/n 1'
_symmetry_cell_setting monoclinic
_symmetry_space_group_name_Hall '-P 2yn'
_symmetry_space_group_name_H-M 'P 1 21/n 1'
_cell_angle_alpha 90
_cell_angle_beta 93.140(10)
_cell_angle_gamma 90
_cell_formula_units_Z 4
_cell_length_a 4.6267(3)
_cell_length_b 13.8460(10)
_cell_length_c 19.828(2)
_cell_volume 1268.30(18)
_diffrn_radiation_type Cu
_diffrn_radiation_wavelength 1.54018
_exptl_absorpt_coefficient_mu 0.789
_exptl_crystal_density_diffrn 1.31
_exptl_crystal_F_000 528
_cod_data_source_file ha0114.cif
_cod_data_source_block ha0114g
_cod_original_cell_volume 1268.95
_cod_original_formula_sum 'C12 H16 F1 N5'
_cod_database_code 2100961

loop_
_space_group_symop_id
_space_group_symop_operation_xyz
1 x,y,z
2 -x+1/2,y+1/2,-z+1/2
3 -x,-y,-z
4 x+1/2,-y+1/2,z+1/2

loop_
_atom_site_label
_atom_site_fract_x
_atom_site_fract_y
_atom_site_fract_z
_atom_site_U_iso_or_equiv
C(1) .9202(5) -.6265(2) .06410(10) .0461
C(2) 1.1146(6) -.6997(2) .05380(10) .0530
C(3) 1.2416(6) -.7425(2) .11010(10) .0534
C(4) 1.1653(6) -.7112(2) .17230(10) .0507
N(5) .9782(4) -.63970(10) .18200(10) .0439
C(6) .8539(4) -.59660(10) .12790(10) .0371
C(7) .6509(5) -.5139(2) .13740(10) .0456
C(8) .8058(5) -.4168(2) .14210(10) .0407
C(9) .6006(5) -.3329(2) .15130(10) .0433
C(10) .7559(5) -.2363(2) .15530(10) .0405
N(11) .5637(4) -.15430(10) .16280(10) .0414
C(12) .4116(4) -.11540(10) .10980(10) .0368
N(13) .2332(4) -.04180(10) .12090(10) .0410
C(14) .2059(8) .0048(2) .18460(10) .0572
N(15) .4455(4) -.15370(10) .04950(10) .0437
C(16) .3182(5) -.1109(2) -.00330(10) .0425
N(17) .2153(5) -.0789(2) -.05240(10) .0545
F(18) .7864(4) -.58280(10) .00980(10) .0690
H(1) 1.151(7) -.716(3) .007(2) .080(10)
H(2) 1.387(7) -.795(2) .112(2) .069(9)
H(3) 1.254(6) -.741(2) .2130(10) .057(8)
H(4) .549(8) -.524(3) .179(2) .080(10)
H(5) .496(8) -.510(3) .101(2) .090(10)
H(6) .954(7) -.419(2) .179(2) .080(10)
H(7) .914(7) -.406(2) .100(2) .080(10)
H(8) .497(7) -.344(2) .196(2) .068(9)
H(9) .451(7) -.333(2) .114(2) .080(10)
H(10) .899(6) -.237(2) .1970(10) .056(7)
H(11) .867(5) -.225(2) .1130(10) .046(6)
H(12) .547(6) -.131(2) .208(2) .059(8)
H(13) .123(6) -.016(2) .084(2) .060(8)
H(14) .045(8) .054(3) .180(2) .090(10)
H(15) .168(8) -.042(3) .220(2) .090(10)
H(16) .394(8) .036(3) .198(2) .090(10)

loop_
_geom_angle_atom_site_label_1
_geom_angle_atom_site_label_2
_geom_angle_atom_site_label_3
_geom_angle
C(2) C(1) F(18) 119.0(2)
C(6) C(1) F(18) 118.6(2)
C(6) C(1) C(2) 122.4(2)
C(3) C(2) C(1) 117.0(2)
H(1) C(2) C(1) 117.(2)
H(1) C(2) C(3) 126.(2)
C(4) C(3) C(2) 118.4(2)
H(2) C(3) C(2) 127.2(18)
H(2) C(3) C(4) 114.4(18)
N(5) C(4) C(3) 124.4(2)
H(3) C(4) C(3) 119.5(17)
H(3) C(4) N(5) 116.1(17)
C(6) N(5) C(4) 118.1(2)
N(5) C(6) C(1) 119.7(2)
C(7) C(6) C(1) 121.1(2)
C(7) C(6) N(5) 119.1(2)
C(8) C(7) C(6) 112.7(2)
H(4) C(7) C(6) 109.(2)
H(4) C(7) C(8) 109.(2)
H(5) C(7) C(6) 112.(2)
H(5) C(7) C(8) 108.(2)
H(5) C(7) H(4) 105.(3)
C(9) C(8) C(7) 112.8(2)
H(6) C(8) C(7) 109.(2)
H(6) C(8) C(9) 110.(2)
H(7) C(8) C(7) 109.5(19)
H(7) C(8) C(9) 109.3(19)
H(7) C(8) H(6) 106.(3)
C(10) C(9) C(8) 112.5(2)
H(8) C(9) C(8) 108.4(17)
H(8) C(9) C(10) 108.7(17)
H(9) C(9) C(8) 109.(2)
H(9) C(9) C(10) 110.(2)
H(9) C(9) H(8) 108.(3)
N(11) C(10) C(9) 113.7(2)
H(10) C(10) C(9) 108.4(16)
H(10) C(10) N(11) 106.6(16)
H(11) C(10) C(9) 110.9(15)
H(11) C(10) N(11) 107.4(15)
H(11) C(10) H(10) 110.(2)
C(12) N(11) C(10) 121.9(2)
H(12) N(11) C(10) 115.9(18)
H(12) N(11) C(12) 122.1(18)
N(13) C(12) N(11) 118.6(2)
N(15) C(12) N(11) 117.5(2)
N(15) C(12) N(13) 124.0(2)
C(14) N(13) C(12) 125.6(2)
H(13) N(13) C(12) 118.1(18)
H(13) N(13) C(14) 116.8(18)
H(14) C(14) N(13) 109.(2)
H(15) C(14) N(13) 111.(2)
H(15) C(14) H(14) 111.(3)
H(16) C(14) N(13) 108.(2)
H(16) C(14) H(14) 112.(3)
H(16) C(14) H(15) 107.(3)
C(16) N(15) C(12) 117.9(2)
N(17) C(16) N(15) 174.8(2)

loop_
_geom_bond_atom_site_label_1
_geom_bond_atom_site_label_2
_geom_bond_distance
F(18) C(1) 1.354(3)
C(1) C(2) 1.379(4)
C(1) C(6) 1.381(3)
C(2) C(3) 1.367(4)
C(2) H(1) 0.99(3)
C(3) C(4) 1.371(4)
C(3) H(2) 0.99(3)
C(4) N(5) 1.337(3)
C(4) H(3) 0.97(3)
N(5) C(6) 1.331(3)
C(6) C(7) 1.499(3)
C(7) C(8) 1.524(3)
C(7) H(4) 0.98(4)
C(7) H(5) 1.00(4)
C(8) C(9) 1.517(3)
C(8) H(6) 0.98(3)
C(8) H(7) 1.01(3)
C(9) C(10) 1.518(3)
C(9) H(8) 1.04(3)
C(9) H(9) 0.99(3)
C(10) N(11) 1.455(3)
C(10) H(10) 1.04(3)
C(10) H(11) 1.02(3)
N(11) C(12) 1.345(3)
N(11) H(12) 0.96(3)
C(12) N(13) 1.336(3)
C(12) N(15) 1.325(3)
N(13) C(14) 1.431(3)
N(13) H(13) 0.94(3)
C(14) H(14) 1.01(4)
C(14) H(15) 0.98(4)
C(14) H(16) 0.99(4)
N(15) C(16) 1.315(3)
C(16) N(17) 1.149(3)
